data_4078352
loop_
_publ_author_name
'Trommer, Martin'
'Miracle, Gary E.'
'Eichler, Barrett E.'
'Powell, Douglas R.'
'West, Robert'

_publ_section_title
;
 Synthesis and Reactivity of Several Stable 1-Silaallenes
;
_journal_issue 26
_journal_name_full Organometallics
_journal_page_first 5737
_journal_paper_doi 10.1021/om970246l
_journal_volume 16
_journal_year 1997
_chemical_formula_sum 'C55 H70 O Si'
_chemical_formula_weight 775.20
_chemical_name_systematic
; 
 ? 
;
_space_group_IT_number 14
_symmetry_cell_setting monoclinic
_symmetry_space_group_name_Hall '-P 2ybc'
_symmetry_space_group_name_H-M 'P 1 21/c 1'
_atom_sites_solution_hydrogens geom
_atom_sites_solution_primary direct
_atom_sites_solution_secondary difmap
_audit_creation_method SHELXL
_cell_angle_alpha 90.00
_cell_angle_beta 96.450(2)
_cell_angle_gamma 90.00
_cell_formula_units_Z 4
_cell_length_a 18.1971(5)
_cell_length_b 15.4724(4)
_cell_length_c 16.8628(5)
_cell_measurement_reflns_used 6887
_cell_measurement_temperature 133(2)
_cell_measurement_theta_max 25.0
_cell_measurement_theta_min 3.0
_cell_volume 4717.7(2)
_computing_structure_refinement 'SHELXL-93 (Sheldrick, 1993)'
_computing_structure_solution 'SHELXS-86 (Sheldrick, 1990)'
_diffrn_ambient_temperature 133(2)
_diffrn_measurement_device 'Siemens P4/CCD'
_diffrn_measurement_method 'phi scan frames'
_diffrn_radiation_monochromator graphite
_diffrn_radiation_source 'sealed tube'
_diffrn_radiation_type MoK\a
_diffrn_radiation_wavelength 0.71073
_diffrn_reflns_av_R_equivalents 0.0229
_diffrn_reflns_av_sigmaI/netI 0.0398
_diffrn_reflns_limit_h_max 16
_diffrn_reflns_limit_h_min -23
_diffrn_reflns_limit_k_max 19
_diffrn_reflns_limit_k_min -9
_diffrn_reflns_limit_l_max 21
_diffrn_reflns_limit_l_min -15
_diffrn_reflns_number 20224
_diffrn_reflns_theta_max 28.27
_diffrn_reflns_theta_min 1.73
_diffrn_standards_decay_% -0.43
_diffrn_standards_number 439
_exptl_absorpt_coefficient_mu 0.086
_exptl_absorpt_correction_T_max 0.928
_exptl_absorpt_correction_T_min 0.764
_exptl_absorpt_correction_type empirical
_exptl_crystal_colour colorless
_exptl_crystal_density_diffrn 1.091
_exptl_crystal_density_method 'not measured'
_exptl_crystal_description 'transparent prism'
_exptl_crystal_F_000 1688
_exptl_crystal_size_max 0.48
_exptl_crystal_size_mid 0.42
_exptl_crystal_size_min 0.38
_refine_diff_density_max 0.380
_refine_diff_density_min -0.329
_refine_diff_density_rms 0.043
_refine_ls_extinction_method none
_refine_ls_goodness_of_fit_all 1.033
_refine_ls_goodness_of_fit_obs 1.071
_refine_ls_hydrogen_treatment riding
_refine_ls_matrix_type full
_refine_ls_number_parameters 514
_refine_ls_number_reflns 10041
_refine_ls_number_restraints 0
_refine_ls_restrained_S_all 1.034
_refine_ls_restrained_S_obs 1.071
_refine_ls_R_factor_all 0.0557
_refine_ls_R_factor_obs 0.0390
_refine_ls_shift/esd_max -0.001
_refine_ls_shift/esd_mean 0.000
_refine_ls_structure_factor_coef Fsqd
_refine_ls_weighting_details 'w=1/[\s^2^(Fo^2^)+(0.0506P)^2^+0.9807P] where P=(Fo^2^+2Fc^2^)/3'
_refine_ls_weighting_scheme calc
_refine_ls_wR_factor_all 0.1050
_refine_ls_wR_factor_obs 0.0958
_reflns_number_observed 7901
_reflns_number_total 10042
_reflns_observed_criterion >2sigma(I)
_cod_data_source_file om5737.cif
_cod_data_source_block compound_E-9
_cod_depositor_comments
;
The following automatic conversions were performed:

'_refine_ls_weighting_scheme' value 'calc
w=1/[\s^2^(Fo^2^)+(0.0506P)^2^+0.9807P] where P=(Fo^2^+2Fc^2^)/3' was
changed to 'calc'. New tag '_refine_ls_weighting_details' was
created. The value of the new tag was set to
'w=1/[\s^2^(Fo^2^)+(0.0506P)^2^+0.9807P] where P=(Fo^2^+2Fc^2^)/3'.

Automatic conversion script
Id: cif_fix_values 3143 2015-03-26 13:38:13Z robertas 
;
_cod_original_sg_symbol_H-M P21/c
_cod_database_code 4078352

loop_
_symmetry_equiv_pos_as_xyz
'x, y, z'
'-x, y+1/2, -z+1/2'
'-x, -y, -z'
'x, -y-1/2, z-1/2'

loop_
_atom_site_aniso_label
_atom_site_aniso_U_11
_atom_site_aniso_U_22
_atom_site_aniso_U_33
_atom_site_aniso_U_23
_atom_site_aniso_U_13
_atom_site_aniso_U_12
Si1 0.0153(2) 0.0143(2) 0.0134(2) 0.00048(13) 0.00244(13) 0.00076(13)
C1 0.0166(6) 0.0168(6) 0.0133(6) 0.0010(5) 0.0019(5) 0.0037(5)
C2 0.0160(6) 0.0161(6) 0.0145(6) 0.0012(5) 0.0015(5) 0.0032(5)
C3 0.0212(6) 0.0165(6) 0.0133(6) -0.0026(5) 0.0015(5) -0.0031(5)
C4 0.0198(6) 0.0218(7) 0.0202(7) 0.0015(5) 0.0010(5) -0.0012(5)
C5 0.0292(7) 0.0227(7) 0.0200(7) 0.0049(6) 0.0012(6) -0.0037(6)
C6 0.0268(7) 0.0268(7) 0.0194(7) -0.0020(6) 0.0059(6) -0.0087(6)
C7 0.0223(7) 0.0243(7) 0.0240(7) -0.0046(6) 0.0067(6) -0.0010(6)
C8 0.0229(7) 0.0187(7) 0.0204(7) -0.0011(5) 0.0031(5) 0.0005(5)
C9 0.0222(7) 0.0175(6) 0.0147(6) -0.0013(5) 0.0025(5) -0.0008(5)
C10 0.0259(7) 0.0269(7) 0.0182(7) -0.0022(6) -0.0017(6) -0.0040(6)
C11 0.0289(7) 0.0231(7) 0.0159(6) -0.0026(5) 0.0055(6) -0.0033(6)
C12 0.0385(8) 0.0188(7) 0.0194(7) -0.0033(5) 0.0037(6) 0.0033(6)
C13 0.0172(6) 0.0143(6) 0.0145(6) 0.0002(5) 0.0033(5) -0.0007(5)
C14 0.0154(6) 0.0188(6) 0.0152(6) 0.0028(5) 0.0040(5) -0.0005(5)
C15 0.0181(6) 0.0199(7) 0.0178(6) 0.0007(5) 0.0021(5) -0.0005(5)
C16 0.0215(7) 0.0194(7) 0.0257(7) 0.0032(6) 0.0043(6) 0.0019(5)
C17 0.0231(7) 0.0284(8) 0.0228(7) 0.0085(6) 0.0009(6) 0.0050(6)
C18 0.0264(7) 0.0350(8) 0.0165(7) -0.0005(6) -0.0008(6) 0.0032(6)
C19 0.0234(7) 0.0240(7) 0.0178(7) -0.0023(6) 0.0023(5) 0.0032(6)
C20 0.0170(6) 0.0201(7) 0.0121(6) -0.0006(5) 0.0006(5) 0.0013(5)
C21 0.0212(6) 0.0192(6) 0.0155(6) -0.0010(5) 0.0009(5) 0.0007(5)
C22 0.0233(7) 0.0272(7) 0.0211(7) 0.0009(6) 0.0074(6) -0.0011(6)
C23 0.0292(8) 0.0305(8) 0.0281(8) -0.0005(6) 0.0129(6) 0.0079(6)
C24 0.0393(9) 0.0204(7) 0.0337(8) 0.0014(6) 0.0155(7) 0.0078(6)
C25 0.0276(7) 0.0210(7) 0.0225(7) 0.0018(6) 0.0093(6) 0.0020(6)
O26 0.0168(4) 0.0166(4) 0.0139(4) 0.0002(4) 0.0026(3) -0.0018(4)
C27 0.0180(6) 0.0149(6) 0.0151(6) -0.0007(5) 0.0033(5) -0.0004(5)
C28 0.0200(6) 0.0153(6) 0.0141(6) -0.0009(5) 0.0023(5) 0.0008(5)
C29 0.0175(6) 0.0205(7) 0.0195(7) 0.0011(5) 0.0021(5) 0.0026(5)
C30 0.0207(6) 0.0170(6) 0.0179(6) -0.0007(5) 0.0047(5) -0.0008(5)
C31 0.0234(7) 0.0198(7) 0.0150(6) 0.0023(5) 0.0043(5) 0.0002(5)
C32 0.0207(6) 0.0163(6) 0.0157(6) -0.0005(5) 0.0022(5) -0.0001(5)
C33 0.0204(6) 0.0209(7) 0.0167(6) 0.0041(5) 0.0049(5) 0.0048(5)
C34 0.0371(8) 0.0271(8) 0.0274(8) 0.0091(6) 0.0126(7) 0.0111(7)
C35 0.0283(8) 0.0378(9) 0.0190(7) 0.0002(6) -0.0015(6) 0.0064(7)
C36 0.0225(7) 0.0207(7) 0.0200(7) 0.0039(5) 0.0071(5) 0.0003(5)
C37 0.0344(8) 0.0252(8) 0.0328(8) 0.0032(6) 0.0192(7) 0.0026(6)
C38 0.0268(8) 0.0345(9) 0.0304(8) -0.0004(7) 0.0083(6) -0.0059(6)
C39 0.0207(6) 0.0221(7) 0.0150(6) 0.0029(5) 0.0024(5) 0.0014(5)
C40 0.0257(7) 0.0276(8) 0.0168(7) 0.0020(6) 0.0017(6) -0.0022(6)
C41 0.0285(7) 0.0245(7) 0.0214(7) 0.0052(6) 0.0005(6) 0.0050(6)
C42 0.0180(6) 0.0159(6) 0.0147(6) 0.0018(5) 0.0041(5) 0.0007(5)
C43 0.0185(6) 0.0190(7) 0.0166(6) 0.0017(5) 0.0030(5) 0.0009(5)
C44 0.0240(7) 0.0172(7) 0.0234(7) -0.0011(5) 0.0006(6) -0.0020(5)
C45 0.0274(7) 0.0173(7) 0.0272(7) 0.0004(6) 0.0001(6) 0.0041(6)
C46 0.0193(6) 0.0224(7) 0.0241(7) 0.0015(6) -0.0016(5) 0.0040(6)
C47 0.0191(6) 0.0187(6) 0.0161(6) 0.0010(5) 0.0024(5) 0.0007(5)
C48 0.0183(6) 0.0165(6) 0.0243(7) 0.0001(5) 0.0006(5) -0.0005(5)
C49 0.0231(7) 0.0237(7) 0.0309(8) -0.0038(6) 0.0064(6) -0.0048(6)
C50 0.0276(7) 0.0254(7) 0.0230(7) 0.0015(6) -0.0024(6) -0.0019(6)
C51 0.0336(9) 0.0204(8) 0.0530(11) -0.0053(7) -0.0160(8) 0.0086(7)
C52 0.0616(13) 0.0229(9) 0.106(2) 0.0191(11) -0.0195(13) 0.0022(9)
C53 0.0695(15) 0.0560(13) 0.072(2) -0.0267(12) -0.0059(12) 0.0374(12)
C54 0.0178(6) 0.0190(7) 0.0228(7) 0.0017(5) -0.0007(5) 0.0025(5)
C55 0.0255(7) 0.0269(8) 0.0257(8) -0.0011(6) -0.0038(6) -0.0012(6)
C56 0.0229(7) 0.0288(8) 0.0345(8) 0.0019(7) 0.0047(6) -0.0028(6)

loop_
_atom_site_label
_atom_site_type_symbol
_atom_site_fract_x
_atom_site_fract_y
_atom_site_fract_z
_atom_site_U_iso_or_equiv
_atom_site_thermal_displace_type
_atom_site_occupancy
_atom_site_calc_flag
_atom_site_refinement_flags
Si1 Si 0.27968(2) 0.47083(2) 0.30825(2) 0.01428(9) Uani 1 d .
C1 C 0.22533(7) 0.37591(8) 0.34333(7) 0.0155(3) Uani 1 d .
C2 C 0.18178(7) 0.30817(8) 0.31969(7) 0.0156(3) Uani 1 d .
C3 C 0.13457(7) 0.26337(8) 0.37577(7) 0.0170(3) Uani 1 d .
C4 C 0.15537(7) 0.19000(9) 0.42112(8) 0.0207(3) Uani 1 d .
H4 H 0.20261(7) 0.16483(9) 0.41820(8) 0.025 Uiso 1 calc R
C5 C 0.10733(8) 0.15338(9) 0.47066(8) 0.0241(3) Uani 1 d .
H5 H 0.12271(8) 0.10440(9) 0.50224(8) 0.029 Uiso 1 calc R
C6 C 0.03755(8) 0.18763(9) 0.47430(8) 0.0241(3) Uani 1 d .
H6 H 0.00511(8) 0.16245(9) 0.50819(8) 0.029 Uiso 1 calc R
C7 C 0.01543(8) 0.25906(9) 0.42801(8) 0.0232(3) Uani 1 d .
H7 H -0.03276(8) 0.28230(9) 0.42921(8) 0.028 Uiso 1 calc R
C8 C 0.06359(7) 0.29656(9) 0.38000(8) 0.0206(3) Uani 1 d .
H8 H 0.04804(7) 0.34601(9) 0.34919(8) 0.025 Uiso 1 calc R
C9 C 0.17281(7) 0.27049(9) 0.23414(8) 0.0181(3) Uani 1 d .
C10 C 0.09135(8) 0.26993(10) 0.19767(8) 0.0240(3) Uani 1 d .
H10A H 0.06244(8) 0.23338(10) 0.23010(8) 0.036 Uiso 1 d R
H10B H 0.08794(8) 0.24707(10) 0.14318(8) 0.036 Uiso 1 d R
H10C H 0.07183(8) 0.32901(10) 0.19651(8) 0.036 Uiso 1 d R
C11 C 0.21865(8) 0.31945(9) 0.17810(8) 0.0224(3) Uani 1 d .
H11A H 0.20100(8) 0.37920(9) 0.17231(8) 0.034 Uiso 1 d R
H11B H 0.21355(8) 0.29126(9) 0.12573(8) 0.034 Uiso 1 d R
H11C H 0.27077(8) 0.31925(9) 0.20036(8) 0.034 Uiso 1 d R
C12 C 0.20102(9) 0.17620(9) 0.23934(8) 0.0256(3) Uani 1 d .
H12A H 0.16988(9) 0.14190(9) 0.27122(8) 0.038 Uiso 1 d R
H12B H 0.25223(9) 0.17517(9) 0.26457(8) 0.038 Uiso 1 d R
H12C H 0.19885(9) 0.15174(9) 0.18552(8) 0.038 Uiso 1 d R
C13 C 0.25207(7) 0.40791(8) 0.43016(7) 0.0152(3) Uani 1 d .
C14 C 0.29883(7) 0.34489(8) 0.48505(7) 0.0163(3) Uani 1 d .
C15 C 0.32411(7) 0.26547(9) 0.46000(8) 0.0186(3) Uani 1 d .
H15 H 0.30882(7) 0.24588(9) 0.40733(8) 0.022 Uiso 1 calc R
C16 C 0.37155(7) 0.21429(9) 0.51117(8) 0.0221(3) Uani 1 d .
H16 H 0.38789(7) 0.16014(9) 0.49319(8) 0.027 Uiso 1 calc R
C17 C 0.39495(8) 0.24197(10) 0.58802(9) 0.0249(3) Uani 1 d .
H17 H 0.42666(8) 0.20679(10) 0.62310(9) 0.030 Uiso 1 calc R
C18 C 0.37142(8) 0.32193(10) 0.61313(8) 0.0262(3) Uani 1 d .
H18 H 0.38791(8) 0.34196(10) 0.66536(8) 0.031 Uiso 1 calc R
C19 C 0.32411(7) 0.37258(9) 0.56248(8) 0.0217(3) Uani 1 d .
H19 H 0.30852(7) 0.42703(9) 0.58055(8) 0.026 Uiso 1 calc R
C20 C 0.19250(7) 0.45116(8) 0.47400(7) 0.0165(3) Uani 1 d .
C21 C 0.14873(7) 0.40247(9) 0.52052(8) 0.0187(3) Uani 1 d .
H21 H 0.15652(7) 0.34192(9) 0.52565(8) 0.022 Uiso 1 calc R
C22 C 0.09404(8) 0.44156(10) 0.55932(8) 0.0235(3) Uani 1 d .
H22 H 0.06448(8) 0.40754(10) 0.59030(8) 0.028 Uiso 1 calc R
C23 C 0.08238(8) 0.53004(10) 0.55303(9) 0.0285(3) Uani 1 d .
H23 H 0.04472(8) 0.55673(10) 0.57918(9) 0.034 Uiso 1 calc R
C24 C 0.12637(9) 0.57917(10) 0.50810(9) 0.0303(3) Uani 1 d .
H24 H 0.11900(9) 0.63985(10) 0.50384(9) 0.036 Uiso 1 calc R
C25 C 0.18108(8) 0.54012(9) 0.46935(8) 0.0232(3) Uani 1 d .
H25 H 0.21112(8) 0.57456(9) 0.43926(8) 0.028 Uiso 1 calc R
O26 O 0.30402(5) 0.47420(6) 0.40788(5) 0.0157(2) Uani 1 d .
C27 C 0.35875(7) 0.46391(8) 0.24325(7) 0.0159(3) Uani 1 d .
C28 C 0.42850(7) 0.42989(8) 0.27513(8) 0.0165(3) Uani 1 d .
C29 C 0.49086(7) 0.44300(9) 0.23554(8) 0.0192(3) Uani 1 d .
H29 H 0.53724(7) 0.42162(9) 0.25895(8) 0.023 Uiso 1 calc R
C30 C 0.48746(7) 0.48643(8) 0.16278(8) 0.0184(3) Uani 1 d .
C31 C 0.41860(7) 0.51440(9) 0.12903(8) 0.0192(3) Uani 1 d .
H31 H 0.41477(7) 0.54169(9) 0.07827(8) 0.023 Uiso 1 calc R
C32 C 0.35435(7) 0.50402(8) 0.16685(8) 0.0175(3) Uani 1 d .
C33 C 0.43797(7) 0.37727(9) 0.35200(8) 0.0191(3) Uani 1 d .
H33 H 0.38734(7) 0.36285(9) 0.36574(8) 0.023 Uiso 1 calc R
C34 C 0.47834(9) 0.29157(10) 0.34215(9) 0.0299(3) Uani 1 d .
H34A H 0.47640(9) 0.25607(10) 0.39000(9) 0.045 Uiso 1 d R
H34B H 0.53004(9) 0.30323(10) 0.33465(9) 0.045 Uiso 1 d R
H34C H 0.45438(9) 0.26066(10) 0.29550(9) 0.045 Uiso 1 d R
C35 C 0.47684(8) 0.42922(11) 0.42179(8) 0.0287(3) Uani 1 d .
H35A H 0.47711(8) 0.39576(11) 0.47116(8) 0.043 Uiso 1 d R
H35B H 0.45044(8) 0.48376(11) 0.42708(8) 0.043 Uiso 1 d R
H35C H 0.52784(8) 0.44141(11) 0.41179(8) 0.043 Uiso 1 d R
C36 C 0.55616(7) 0.49863(9) 0.12005(8) 0.0207(3) Uani 1 d .
H36 H 0.54115(7) 0.53077(9) 0.06937(8) 0.025 Uiso 1 calc R
C37 C 0.58664(9) 0.41065(10) 0.09799(10) 0.0297(3) Uani 1 d .
H37A H 0.54851(9) 0.37911(10) 0.06390(10) 0.044 Uiso 1 d R
H37B H 0.60092(9) 0.37733(10) 0.14671(10) 0.044 Uiso 1 d R
H37C H 0.62998(9) 0.41922(10) 0.06925(10) 0.044 Uiso 1 d R
C38 C 0.61552(8) 0.55174(11) 0.16930(9) 0.0302(3) Uani 1 d .
H38A H 0.65777(8) 0.55997(11) 0.13882(9) 0.045 Uiso 1 d R
H38B H 0.63177(8) 0.52118(11) 0.21910(9) 0.045 Uiso 1 d R
H38C H 0.59513(8) 0.60817(11) 0.18161(9) 0.045 Uiso 1 d R
C39 C 0.28220(7) 0.53356(9) 0.11950(8) 0.0192(3) Uani 1 d .
H39 H 0.24112(7) 0.52040(9) 0.15234(8) 0.023 Uiso 1 calc R
C40 C 0.26751(8) 0.48227(9) 0.04118(8) 0.0234(3) Uani 1 d .
H40A H 0.22007(8) 0.50025(9) 0.01267(8) 0.035 Uiso 1 d R
H40B H 0.26588(8) 0.42037(9) 0.05317(8) 0.035 Uiso 1 d R
H40C H 0.30720(8) 0.49352(9) 0.00779(8) 0.035 Uiso 1 d R
C41 C 0.28001(8) 0.63101(9) 0.10194(9) 0.0250(3) Uani 1 d .
H41A H 0.23249(8) 0.64592(9) 0.07182(9) 0.037 Uiso 1 d R
H41B H 0.32028(8) 0.64610(9) 0.07047(9) 0.037 Uiso 1 d R
H41C H 0.28587(8) 0.66317(9) 0.15232(9) 0.037 Uiso 1 d R
C42 C 0.23179(7) 0.57931(8) 0.28785(7) 0.0160(3) Uani 1 d .
C43 C 0.27607(7) 0.65177(9) 0.31372(8) 0.0179(3) Uani 1 d .
C44 C 0.24587(8) 0.73498(9) 0.30737(8) 0.0217(3) Uani 1 d .
H44 H 0.27622(8) 0.78283(9) 0.32472(8) 0.026 Uiso 1 calc R
C45 C 0.17285(8) 0.74993(9) 0.27648(9) 0.0242(3) Uani 1 d .
C46 C 0.12980(8) 0.67888(9) 0.25128(8) 0.0222(3) Uani 1 d .
H46 H 0.07995(8) 0.68793(9) 0.22952(8) 0.027 Uiso 1 calc R
C47 C 0.15735(7) 0.59442(9) 0.25685(8) 0.0180(3) Uani 1 d .
C48 C 0.35663(7) 0.64498(9) 0.35037(8) 0.0198(3) Uani 1 d .
H48 H 0.36937(7) 0.58212(9) 0.35374(8) 0.024 Uiso 1 calc R
C49 C 0.40972(8) 0.68782(9) 0.29737(9) 0.0256(3) Uani 1 d .
H49A H 0.46041(8) 0.68458(9) 0.32388(9) 0.038 Uiso 1 d R
H49B H 0.39577(8) 0.74851(9) 0.28845(9) 0.038 Uiso 1 d R
H49C H 0.40682(8) 0.65766(9) 0.24601(9) 0.038 Uiso 1 d R
C50 C 0.36693(8) 0.68087(10) 0.43575(8) 0.0257(3) Uani 1 d .
H50A H 0.41915(8) 0.67678(10) 0.45715(8) 0.039 Uiso 1 d R
H50B H 0.33691(8) 0.64725(10) 0.46937(8) 0.039 Uiso 1 d R
H50C H 0.35131(8) 0.74151(10) 0.43523(8) 0.039 Uiso 1 d R
C51 C 0.13987(9) 0.84063(10) 0.27485(11) 0.0372(4) Uani 1 d .
H51 H 0.09279(9) 0.83920(10) 0.23805(11) 0.045 Uiso 1 calc R
C52 C 0.18973(12) 0.90818(12) 0.2429(2) 0.0657(7) Uani 1 d .
H52A H 0.23425(12) 0.91572(12) 0.2807(2) 0.099 Uiso 1 d R
H52B H 0.16319(12) 0.96327(12) 0.2361(2) 0.099 Uiso 1 d R
H52C H 0.20385(12) 0.88906(12) 0.1913(2) 0.099 Uiso 1 d R
C53 C 0.11997(13) 0.86430(15) 0.35780(14) 0.0669(7) Uani 1 d .
H53A H 0.08511(13) 0.82163(15) 0.37475(14) 0.100 Uiso 1 d R
H53B H 0.09714(13) 0.92173(15) 0.35607(14) 0.100 Uiso 1 d R
H53C H 0.16488(13) 0.86469(15) 0.39576(14) 0.100 Uiso 1 d R
C54 C 0.10413(7) 0.52144(9) 0.23015(8) 0.0201(3) Uani 1 d .
H54 H 0.13167(7) 0.46571(9) 0.23897(8) 0.024 Uiso 1 calc R
C55 C 0.07556(8) 0.52715(10) 0.14116(9) 0.0265(3) Uani 1 d .
H55A H 0.04627(8) 0.47557(10) 0.12535(9) 0.040 Uiso 1 d R
H55B H 0.11758(8) 0.53079(10) 0.10971(9) 0.040 Uiso 1 d R
H55C H 0.04459(8) 0.57874(10) 0.13159(9) 0.040 Uiso 1 d R
C56 C 0.03870(8) 0.51907(10) 0.28022(9) 0.0286(3) Uani 1 d .
H56A H 0.00714(8) 0.46934(10) 0.26415(9) 0.043 Uiso 1 d R
H56B H 0.00989(8) 0.57243(10) 0.27160(9) 0.043 Uiso 1 d R
H56C H 0.05732(8) 0.51394(10) 0.33685(9) 0.043 Uiso 1 d R

loop_
_atom_type_symbol
_atom_type_description
_atom_type_scat_dispersion_real
_atom_type_scat_dispersion_imag
_atom_type_scat_source
C C 0.0033 0.0016 'International Tables Vol C Tables 4.2.6.8 and 6.1.1.4'
H H 0.0000 0.0000 'International Tables Vol C Tables 4.2.6.8 and 6.1.1.4'
O O 0.0106 0.0060 'International Tables Vol C Tables 4.2.6.8 and 6.1.1.4'
Si Si 0.0817 0.0704 'International Tables Vol C Tables 4.2.6.8 and 6.1.1.4'

loop_
_geom_angle_atom_site_label_1
_geom_angle_atom_site_label_2
_geom_angle_atom_site_label_3
_geom_angle
O26 Si1 C1 78.58(5)
O26 Si1 C42 102.47(5)
C1 Si1 C42 119.57(5)
O26 Si1 C27 116.28(5)
C1 Si1 C27 126.00(6)
C42 Si1 C27 107.76(5)
O26 Si1 C13 37.86(4)
C1 Si1 C13 41.19(5)
C42 Si1 C13 112.33(5)
C27 Si1 C13 136.05(5)
C2 C1 C13 129.17(11)
C2 C1 Si1 144.90(10)
C13 C1 Si1 85.93(7)
C1 C2 C3 121.83(11)
C1 C2 C9 124.46(11)
C3 C2 C9 113.68(11)
C4 C3 C8 117.72(12)
C4 C3 C2 125.15(12)
C8 C3 C2 117.08(12)
C5 C4 C3 120.55(13)
C6 C5 C4 120.71(13)
C5 C6 C7 119.36(13)
C8 C7 C6 120.00(13)
C7 C8 C3 121.62(13)
C11 C9 C10 108.86(11)
C11 C9 C12 107.56(11)
C10 C9 C12 108.43(11)
C11 C9 C2 112.44(11)
C10 C9 C2 111.74(10)
C12 C9 C2 107.65(11)
O26 C13 C20 109.16(10)
O26 C13 C14 105.56(10)
C20 C13 C14 111.15(10)
O26 C13 C1 97.03(9)
C20 C13 C1 115.18(10)
C14 C13 C1 117.05(10)
O26 C13 Si1 44.78(5)
C20 C13 Si1 117.88(8)
C14 C13 Si1 128.66(8)
C1 C13 Si1 52.88(6)
C15 C14 C19 117.82(12)
C15 C14 C13 123.84(12)
C19 C14 C13 117.99(11)
C14 C15 C16 120.98(13)
C17 C16 C15 120.42(13)
C16 C17 C18 119.14(13)
C19 C18 C17 120.45(13)
C18 C19 C14 121.16(13)
C25 C20 C21 118.23(12)
C25 C20 C13 120.89(11)
C21 C20 C13 120.88(12)
C22 C21 C20 120.84(13)
C23 C22 C21 120.32(13)
C22 C23 C24 119.28(13)
C23 C24 C25 120.40(14)
C24 C25 C20 120.91(13)
C13 O26 Si1 97.36(7)
C28 C27 C32 117.40(11)
C28 C27 Si1 120.15(9)
C32 C27 Si1 121.74(9)
C29 C28 C27 120.31(12)
C29 C28 C33 117.68(11)
C27 C28 C33 122.00(11)
C30 C29 C28 122.23(12)
C31 C30 C29 117.43(12)
C31 C30 C36 121.28(12)
C29 C30 C36 121.22(12)
C30 C31 C32 122.61(12)
C31 C32 C27 119.75(12)
C31 C32 C39 116.07(11)
C27 C32 C39 124.10(11)
C28 C33 C35 111.81(11)
C28 C33 C34 112.30(11)
C35 C33 C34 110.58(12)
C30 C36 C38 112.18(11)
C30 C36 C37 110.10(11)
C38 C36 C37 110.93(12)
C32 C39 C41 113.36(11)
C32 C39 C40 110.52(11)
C41 C39 C40 110.03(11)
C47 C42 C43 117.99(12)
C47 C42 Si1 127.71(10)
C43 C42 Si1 114.07(9)
C44 C43 C42 119.89(12)
C44 C43 C48 116.40(12)
C42 C43 C48 123.71(11)
C45 C44 C43 122.15(13)
C46 C45 C44 117.73(13)
C46 C45 C51 121.04(13)
C44 C45 C51 121.14(13)
C45 C46 C47 122.25(13)
C46 C47 C42 119.98(12)
C46 C47 C54 117.51(12)
C42 C47 C54 122.50(12)
C43 C48 C50 111.40(11)
C43 C48 C49 111.82(11)
C50 C48 C49 111.76(11)
C52 C51 C45 112.91(15)
C52 C51 C53 111.8(2)
C45 C51 C53 109.70(15)
C47 C54 C55 112.39(11)
C47 C54 C56 111.22(11)
C55 C54 C56 109.91(11)

loop_
_geom_bond_atom_site_label_1
_geom_bond_atom_site_label_2
_geom_bond_distance
Si1 O26 1.6896(9)
Si1 C1 1.9017(13)
Si1 C42 1.9045(13)
Si1 C27 1.9073(13)
Si1 C13 2.3788(13)
C1 C2 1.347(2)
C1 C13 1.570(2)
C2 C3 1.515(2)
C2 C9 1.548(2)
C3 C4 1.397(2)
C3 C8 1.399(2)
C4 C5 1.395(2)
C5 C6 1.384(2)
C6 C7 1.386(2)
C7 C8 1.385(2)
C9 C11 1.530(2)
C9 C10 1.540(2)
C9 C12 1.546(2)
C13 O26 1.4719(15)
C13 C20 1.533(2)
C13 C14 1.534(2)
C14 C15 1.394(2)
C14 C19 1.402(2)
C15 C16 1.396(2)
C16 C17 1.386(2)
C17 C18 1.391(2)
C18 C19 1.385(2)
C20 C25 1.393(2)
C20 C21 1.399(2)
C21 C22 1.389(2)
C22 C23 1.388(2)
C23 C24 1.389(2)
C24 C25 1.389(2)
C27 C28 1.423(2)
C27 C32 1.424(2)
C28 C29 1.395(2)
C28 C33 1.524(2)
C29 C30 1.394(2)
C30 C31 1.386(2)
C30 C36 1.523(2)
C31 C32 1.402(2)
C32 C39 1.528(2)
C33 C35 1.531(2)
C33 C34 1.534(2)
C36 C38 1.526(2)
C36 C37 1.531(2)
C39 C41 1.536(2)
C39 C40 1.538(2)
C42 C47 1.416(2)
C42 C43 1.420(2)
C43 C44 1.399(2)
C43 C48 1.529(2)
C44 C45 1.391(2)
C45 C46 1.388(2)
C45 C51 1.525(2)
C46 C47 1.399(2)
C47 C54 1.522(2)
C48 C50 1.535(2)
C48 C49 1.538(2)
C51 C52 1.522(3)
C51 C53 1.528(3)
C54 C55 1.534(2)
C54 C56 1.535(2)

loop_
_geom_torsion_atom_site_label_1
_geom_torsion_atom_site_label_2
_geom_torsion_atom_site_label_3
_geom_torsion_atom_site_label_4
_geom_torsion
O26 Si1 C1 C2 -173.6(2)
C42 Si1 C1 C2 88.5(2)
C27 Si1 C1 C2 -59.3(2)
C13 Si1 C1 C2 179.3(2)
O26 Si1 C1 C13 7.10(6)
C42 Si1 C1 C13 -90.86(8)
C27 Si1 C1 C13 121.40(8)
C13 C1 C2 C3 16.1(2)
Si1 C1 C2 C3 -163.00(13)
C13 C1 C2 C9 -165.85(12)
Si1 C1 C2 C9 15.0(2)
C1 C2 C3 C4 -94.3(2)
C9 C2 C3 C4 87.4(2)
C1 C2 C3 C8 88.1(2)
C9 C2 C3 C8 -90.12(14)
C8 C3 C4 C5 -2.0(2)
C2 C3 C4 C5 -179.56(13)
C3 C4 C5 C6 1.7(2)
C4 C5 C6 C7 0.1(2)
C5 C6 C7 C8 -1.4(2)
C6 C7 C8 C3 1.0(2)
C4 C3 C8 C7 0.7(2)
C2 C3 C8 C7 178.47(12)
C1 C2 C9 C11 -0.6(2)
C3 C2 C9 C11 177.60(11)
C1 C2 C9 C10 -123.35(14)
C3 C2 C9 C10 54.83(14)
C1 C2 C9 C12 117.71(14)
C3 C2 C9 C12 -64.11(14)
C2 C1 C13 O26 172.45(12)
Si1 C1 C13 O26 -8.06(7)
C2 C1 C13 C20 -72.5(2)
Si1 C1 C13 C20 106.99(10)
C2 C1 C13 C14 61.0(2)
Si1 C1 C13 C14 -119.56(9)
C2 C1 C13 Si1 -179.5(2)
C1 Si1 C13 O26 168.61(10)
C42 Si1 C13 O26 -81.48(8)
C27 Si1 C13 O26 72.84(10)
O26 Si1 C13 C20 89.66(11)
C1 Si1 C13 C20 -101.73(11)
C42 Si1 C13 C20 8.18(11)
C27 Si1 C13 C20 162.50(9)
O26 Si1 C13 C14 -71.43(11)
C1 Si1 C13 C14 97.18(13)
C42 Si1 C13 C14 -152.91(11)
C27 Si1 C13 C14 1.41(15)
O26 Si1 C13 C1 -168.61(10)
C42 Si1 C13 C1 109.92(8)
C27 Si1 C13 C1 -95.77(9)
O26 C13 C14 C15 -100.38(13)
C20 C13 C14 C15 141.38(12)
C1 C13 C14 C15 6.2(2)
Si1 C13 C14 C15 -56.5(2)
O26 C13 C14 C19 72.63(13)
C20 C13 C14 C19 -45.61(15)
C1 C13 C14 C19 179.17(11)
Si1 C13 C14 C19 116.51(12)
C19 C14 C15 C16 1.6(2)
C13 C14 C15 C16 174.62(12)
C14 C15 C16 C17 -0.5(2)
C15 C16 C17 C18 -0.9(2)
C16 C17 C18 C19 1.2(2)
C17 C18 C19 C14 0.0(2)
C15 C14 C19 C18 -1.3(2)
C13 C14 C19 C18 -174.77(12)
O26 C13 C20 C25 17.0(2)
C14 C13 C20 C25 132.99(13)
C1 C13 C20 C25 -90.89(15)
Si1 C13 C20 C25 -31.3(2)
O26 C13 C20 C21 -162.27(11)
C14 C13 C20 C21 -46.2(2)
C1 C13 C20 C21 89.88(14)
Si1 C13 C20 C21 149.51(10)
C25 C20 C21 C22 1.7(2)
C13 C20 C21 C22 -179.08(12)
C20 C21 C22 C23 -0.6(2)
C21 C22 C23 C24 -0.5(2)
C22 C23 C24 C25 0.5(2)
C23 C24 C25 C20 0.6(2)
C21 C20 C25 C24 -1.7(2)
C13 C20 C25 C24 179.04(13)
C20 C13 O26 Si1 -110.65(9)
C14 C13 O26 Si1 129.79(8)
C1 C13 O26 Si1 9.13(8)
C1 Si1 O26 C13 -7.63(7)
C42 Si1 O26 C13 110.47(7)
C27 Si1 O26 C13 -132.30(7)
O26 Si1 C27 C28 23.72(12)
C1 Si1 C27 C28 -71.20(12)
C42 Si1 C27 C28 137.98(10)
C13 Si1 C27 C28 -17.12(14)
O26 Si1 C27 C32 -146.39(10)
C1 Si1 C27 C32 118.70(11)
C42 Si1 C27 C32 -32.12(12)
C13 Si1 C27 C32 172.77(9)
C32 C27 C28 C29 5.7(2)
Si1 C27 C28 C29 -164.82(10)
C32 C27 C28 C33 -173.36(12)
Si1 C27 C28 C33 16.1(2)
C27 C28 C29 C30 -2.4(2)
C33 C28 C29 C30 176.71(12)
C28 C29 C30 C31 -2.0(2)
C28 C29 C30 C36 -178.97(12)
C29 C30 C31 C32 2.9(2)
C36 C30 C31 C32 179.92(12)
C30 C31 C32 C27 0.5(2)
C30 C31 C32 C39 -176.52(12)
C28 C27 C32 C31 -4.8(2)
Si1 C27 C32 C31 165.59(10)
C28 C27 C32 C39 171.97(12)
Si1 C27 C32 C39 -17.7(2)
C29 C28 C33 C35 75.08(15)
C27 C28 C33 C35 -105.83(14)
C29 C28 C33 C34 -49.9(2)
C27 C28 C33 C34 129.19(14)
C31 C30 C36 C38 121.30(14)
C29 C30 C36 C38 -61.8(2)
C31 C30 C36 C37 -114.64(15)
C29 C30 C36 C37 62.2(2)
C31 C32 C39 C41 -63.4(2)
C27 C32 C39 C41 119.76(14)
C31 C32 C39 C40 60.7(2)
C27 C32 C39 C40 -116.18(14)
O26 Si1 C42 C47 -118.04(11)
C1 Si1 C42 C47 -34.23(14)
C27 Si1 C42 C47 118.80(12)
C13 Si1 C42 C47 -79.61(12)
O26 Si1 C42 C43 56.33(10)
C1 Si1 C42 C43 140.15(9)
C27 Si1 C42 C43 -66.82(10)
C13 Si1 C42 C43 94.77(10)
C47 C42 C43 C44 -0.6(2)
Si1 C42 C43 C44 -175.58(10)
C47 C42 C43 C48 178.38(12)
Si1 C42 C43 C48 3.4(2)
C42 C43 C44 C45 0.2(2)
C48 C43 C44 C45 -178.81(12)
C43 C44 C45 C46 -0.2(2)
C43 C44 C45 C51 176.24(14)
C44 C45 C46 C47 0.6(2)
C51 C45 C46 C47 -175.85(14)
C45 C46 C47 C42 -1.0(2)
C45 C46 C47 C54 177.79(13)
C43 C42 C47 C46 1.0(2)
Si1 C42 C47 C46 175.18(10)
C43 C42 C47 C54 -177.77(11)
Si1 C42 C47 C54 -3.6(2)
C44 C43 C48 C50 59.9(2)
C42 C43 C48 C50 -119.09(13)
C44 C43 C48 C49 -65.9(2)
C42 C43 C48 C49 115.06(14)
C46 C45 C51 C52 -136.5(2)
C44 C45 C51 C52 47.1(2)
C46 C45 C51 C53 98.0(2)
C44 C45 C51 C53 -78.4(2)
C46 C47 C54 C55 62.8(2)
C42 C47 C54 C55 -118.41(14)
C46 C47 C54 C56 -60.9(2)
C42 C47 C54 C56 117.87(14)
